data_2204280
loop_
_publ_author_name
'K. Ravikumar'
'G. Y. S. K. Swamy'
'Sadagopan Raghavan'
'Ch. Naveen Kumar'

_publ_section_title
<i>N</i>-[(1<i>S</i>,2<i>S</i>,3<i>R</i>)-2-Bromo-3-(<i>tert</i>-butyldiphenylsiloxy)-1-phenyl-4-(phenylsulfinyl)butyl]benzenesulfonamide
_journal_issue 10
_journal_name_full 'Acta Crystallographica Section E'
_journal_page_first o1880
_journal_page_last o1882
_journal_paper_doi 10.1107/S1600536804023694
_journal_volume 60
_journal_year 2004
_chemical_formula_iupac 'C39 H42 Br N O4 S2 Si'
_chemical_formula_moiety 'C39 H42 Br N O4 S2 Si'
_chemical_formula_sum 'C39 H42 Br N O4 S2 Si'
_chemical_formula_weight 760.86
_chemical_name_systematic
;
N-[(1S,2S,3R)-3-(tert-Butyldiphenylsiloxy)-2-bromo-1-phenyl-4-
(phenylsulfinyl)butyl]benzenesulfonamide
;
_space_group_IT_number 14
_symmetry_cell_setting monoclinic
_symmetry_space_group_name_Hall '-P 2ybc'
_symmetry_space_group_name_H-M 'P 1 21/c 1'
_atom_sites_solution_hydrogens geom
_atom_sites_solution_primary direct
_atom_sites_solution_secondary difmap
_audit_creation_method SHELXL-97
_cell_angle_alpha 90.00
_cell_angle_beta 91.2630(10)
_cell_angle_gamma 90.00
_cell_formula_units_Z 4
_cell_length_a 20.0567(11)
_cell_length_b 8.2412(5)
_cell_length_c 23.8154
_cell_measurement_reflns_used 3196
_cell_measurement_temperature 293(2)
_cell_measurement_theta_max 20.61
_cell_measurement_theta_min 2.61
_cell_volume 3935.5(3)
_computing_cell_refinement 'SAINT (Bruker, 2001)'
_computing_data_collection 'SMART (Bruker, 2001)'
_computing_data_reduction SAINT
_computing_molecular_graphics 'ORTEP-3 (Farrugia, 1997) and PLATON (Spek, 2003)'
_computing_publication_material 'SHELXL97 and PARST (Nardelli, 1995)'
_computing_structure_refinement 'SHELXL97 (Sheldrick, 1997)'
_computing_structure_solution 'SHELXS97 (Sheldrick, 1997)'
_diffrn_ambient_temperature 293(2)
_diffrn_measured_fraction_theta_full 0.928
_diffrn_measured_fraction_theta_max 0.895
_diffrn_measurement_device 'Bruker SMART APEX'
_diffrn_measurement_device_type 'Bruker SMART APEX CCD area-detector'
_diffrn_measurement_method \w
_diffrn_radiation_monochromator graphite
_diffrn_radiation_source 'fine-focus sealed tube'
_diffrn_radiation_type MoK\a
_diffrn_radiation_wavelength 0.71073
_diffrn_reflns_av_R_equivalents 0.0561
_diffrn_reflns_av_sigmaI/netI 0.0827
_diffrn_reflns_limit_h_max 26
_diffrn_reflns_limit_h_min -18
_diffrn_reflns_limit_k_max 10
_diffrn_reflns_limit_k_min -10
_diffrn_reflns_limit_l_max 25
_diffrn_reflns_limit_l_min -30
_diffrn_reflns_number 24266
_diffrn_reflns_theta_full 25.0
_diffrn_reflns_theta_max 28.01
_diffrn_reflns_theta_min 1.71
_diffrn_standards_number 0
_exptl_absorpt_coefficient_mu 1.219
_exptl_absorpt_correction_type none
_exptl_crystal_colour Colourless
_exptl_crystal_density_diffrn 1.284
_exptl_crystal_density_method 'not measured'
_exptl_crystal_description Block
_exptl_crystal_F_000 1584
_exptl_crystal_size_max 0.22
_exptl_crystal_size_mid 0.19
_exptl_crystal_size_min 0.14
_refine_diff_density_max 0.555
_refine_diff_density_min -0.241
_refine_ls_extinction_method none
_refine_ls_goodness_of_fit_ref 0.953
_refine_ls_hydrogen_treatment constr
_refine_ls_matrix_type full
_refine_ls_number_parameters 437
_refine_ls_number_reflns 9091
_refine_ls_number_restraints 0
_refine_ls_restrained_S_all 0.953
_refine_ls_R_factor_all 0.1146
_refine_ls_R_factor_gt 0.0543
_refine_ls_shift/su_max <0.014
_refine_ls_shift/su_mean 0.000
_refine_ls_structure_factor_coef Fsqd
_refine_ls_weighting_details 'calc w = 1/[\s^2^(Fo^2^)+(0.072P)^2^+0.603P] where P = (Fo^2^+2Fc^2^)/3'
_refine_ls_weighting_scheme calc
_refine_ls_wR_factor_gt 0.1091
_refine_ls_wR_factor_ref 0.1302
_reflns_number_gt 5188
_reflns_number_total 9091
_reflns_threshold_expression I>2\s(I)
_cod_data_source_file bt6527.cif
_cod_data_source_block I
_cod_original_cell_volume 3935.5(4)
_cod_original_sg_symbol_H-M 'P 21/c'
_cod_database_code 2204280
_cod_database_fobs_code 2204280

loop_
_symmetry_equiv_pos_as_xyz
'x, y, z'
'-x, y+1/2, -z+1/2'
'-x, -y, -z'
'x, -y-1/2, z-1/2'

loop_
_atom_site_label
_atom_site_fract_x
_atom_site_fract_y
_atom_site_fract_z
_atom_site_U_iso_or_equiv
_atom_site_adp_type
_atom_site_calc_flag
_atom_site_refinement_flags
_atom_site_occupancy
_atom_site_type_symbol
Br1 0.195690(19) 0.95253(4) 0.023403(15) 0.05495(14) Uani d . 1 Br
C1 0.28804(17) 0.8661(4) 0.11533(14) 0.0435(8) Uani d . 1 C
H1 0.2933 0.7989 0.1491 0.052 Uiso calc R 1 H
C2 0.21916(16) 0.8219(3) 0.08976(13) 0.0399(8) Uani d . 1 C
H2 0.1865 0.8496 0.1182 0.048 Uiso calc R 1 H
C3 0.20969(16) 0.6399(3) 0.07746(13) 0.0378(7) Uani d . 1 C
H3 0.2327 0.5784 0.1073 0.045 Uiso calc R 1 H
C4 0.23618(17) 0.5846(3) 0.02171(13) 0.0398(8) Uani d . 1 C
H4A 0.2809 0.6268 0.0170 0.048 Uiso calc R 1 H
H4B 0.2080 0.6260 -0.0086 0.048 Uiso calc R 1 H
C5 0.27878(18) 0.3485(3) -0.04644(13) 0.0428(8) Uani d . 1 C
C6 0.3462(2) 0.3253(5) -0.04780(16) 0.0636(11) Uani d . 1 C
H6 0.3715 0.3209 -0.0146 0.076 Uiso calc R 1 H
C7 0.3764(2) 0.3082(6) -0.0991(2) 0.0868(14) Uani d . 1 C
H7 0.4222 0.2920 -0.1004 0.104 Uiso calc R 1 H
C8 0.3396(3) 0.3151(6) -0.14761(18) 0.0846(14) Uani d . 1 C
H8 0.3604 0.3043 -0.1819 0.102 Uiso calc R 1 H
C9 0.2722(3) 0.3378(6) -0.14613(18) 0.0830(14) Uani d . 1 C
H9 0.2473 0.3434 -0.1795 0.100 Uiso calc R 1 H
C10 0.2410(2) 0.3525(5) -0.09549(16) 0.0669(11) Uani d . 1 C
H10 0.1950 0.3649 -0.0944 0.080 Uiso calc R 1 H
C11 0.34747(17) 0.8285(4) 0.08009(15) 0.0490(9) Uani d . 1 C
C12 0.3829(2) 0.6869(5) 0.08953(19) 0.0730(12) Uani d . 1 C
H12 0.3709 0.6176 0.1184 0.088 Uiso calc R 1 H
C13 0.4360(2) 0.6482(7) 0.0561(3) 0.1003(18) Uani d . 1 C
H13 0.4594 0.5523 0.0625 0.120 Uiso calc R 1 H
C14 0.4543(2) 0.7484(8) 0.0140(3) 0.1041(18) Uani d . 1 C
H14 0.4900 0.7211 -0.0084 0.125 Uiso calc R 1 H
C15 0.4202(2) 0.8896(6) 0.0047(2) 0.0861(14) Uani d . 1 C
H15 0.4329 0.9588 -0.0240 0.103 Uiso calc R 1 H
C16 0.3671(2) 0.9300(5) 0.03766(17) 0.0634(11) Uani d . 1 C
H16 0.3443 1.0267 0.0311 0.076 Uiso calc R 1 H
C17 0.4086(2) 1.1084(5) 0.18138(15) 0.0581(10) Uani d . 1 C
C18 0.4539(3) 0.9992(6) 0.2014(2) 0.1008(17) Uani d . 1 C
H18 0.4397 0.9068 0.2201 0.121 Uiso calc R 1 H
C19 0.5217(3) 1.0263(8) 0.1938(3) 0.123(2) Uani d . 1 C
H19 0.5524 0.9528 0.2089 0.147 Uiso calc R 1 H
C20 0.5441(3) 1.1547(8) 0.1655(3) 0.1030(17) Uani d . 1 C
C21 0.4988(3) 1.2596(8) 0.1454(3) 0.121(2) Uani d . 1 C
H21 0.5133 1.3494 0.1254 0.146 Uiso calc R 1 H
C22 0.4312(2) 1.2395(6) 0.1533(2) 0.1020(17) Uani d . 1 C
H22 0.4012 1.3162 0.1393 0.122 Uiso calc R 1 H
C23 0.6188(3) 1.1812(8) 0.1569(3) 0.154(3) Uani d . 1 C
H23A 0.6426 1.1656 0.1919 0.231 Uiso calc R 1 H
H23B 0.6261 1.2897 0.1437 0.231 Uiso calc R 1 H
H23C 0.6346 1.1050 0.1298 0.231 Uiso calc R 1 H
C24 0.13825(16) 0.6306(4) 0.19891(13) 0.0463(8) Uani d . 1 C
C25 0.18754(19) 0.5316(5) 0.22251(17) 0.0640(11) Uani d . 1 C
H25 0.1976 0.4343 0.2048 0.077 Uiso calc R 1 H
C26 0.2221(2) 0.5727(6) 0.2715(2) 0.0856(15) Uani d . 1 C
H26 0.2548 0.5040 0.2864 0.103 Uiso calc R 1 H
C27 0.2076(2) 0.7152(8) 0.29746(18) 0.0876(15) Uani d . 1 C
H27 0.2300 0.7425 0.3308 0.105 Uiso calc R 1 H
C28 0.1614(2) 0.8172(6) 0.27563(19) 0.0846(15) Uani d . 1 C
H28 0.1527 0.9152 0.2934 0.102 Uiso calc R 1 H
C29 0.12676(18) 0.7756(5) 0.22655(15) 0.0639(11) Uani d . 1 C
H29 0.0950 0.8470 0.2118 0.077 Uiso calc R 1 H
C30 0.02064(17) 0.7197(4) 0.12197(14) 0.0470(8) Uani d . 1 C
C31 -0.02497(19) 0.7504(5) 0.16391(16) 0.0670(11) Uani d . 1 C
H31 -0.0188 0.7010 0.1987 0.080 Uiso calc R 1 H
C32 -0.0789(2) 0.8516(6) 0.15552(19) 0.0817(14) Uani d . 1 C
H32 -0.1080 0.8713 0.1846 0.098 Uiso calc R 1 H
C33 -0.0896(2) 0.9233(5) 0.1040(2) 0.0779(13) Uani d . 1 C
H33 -0.1264 0.9903 0.0979 0.093 Uiso calc R 1 H
C34 -0.0460(2) 0.8958(5) 0.06166(18) 0.0676(11) Uani d . 1 C
H34 -0.0530 0.9448 0.0268 0.081 Uiso calc R 1 H
C35 0.00834(18) 0.7957(4) 0.07047(15) 0.0537(9) Uani d . 1 C
H35 0.0376 0.7785 0.0413 0.064 Uiso calc R 1 H
C36 0.05932(19) 0.3617(4) 0.13002(15) 0.0546(9) Uani d . 1 C
C37 0.0108(3) 0.3323(6) 0.1767(2) 0.1000(17) Uani d . 1 C
H37A -0.0036 0.2212 0.1758 0.150 Uiso calc R 1 H
H37B -0.0271 0.4024 0.1717 0.150 Uiso calc R 1 H
H37C 0.0323 0.3547 0.2123 0.150 Uiso calc R 1 H
C38 0.0237(3) 0.3390(6) 0.07335(19) 0.119(2) Uani d . 1 C
H38A 0.0057 0.2312 0.0710 0.179 Uiso calc R 1 H
H38B 0.0547 0.3550 0.0438 0.179 Uiso calc R 1 H
H38C -0.0119 0.4165 0.0696 0.179 Uiso calc R 1 H
C39 0.1144(3) 0.2344(5) 0.1353(2) 0.1056(17) Uani d . 1 C
H39A 0.1339 0.2380 0.1725 0.158 Uiso calc R 1 H
H39B 0.1482 0.2567 0.1083 0.158 Uiso calc R 1 H
H39C 0.0960 0.1287 0.1283 0.158 Uiso calc R 1 H
N1 0.28566(13) 1.0346(3) 0.13554(10) 0.0448(7) Uani d . 1 N
H1A 0.2641 1.1064 0.1162 0.054 Uiso calc R 1 H
O1 0.28760(12) 0.3162(3) 0.06379(9) 0.0549(6) Uani d . 1 O
O2 0.14103(11) 0.5982(2) 0.07797(8) 0.0428(5) Uani d . 1 O
O3 0.31616(15) 0.9545(3) 0.23158(10) 0.0789(8) Uani d . 1 O
O4 0.29795(13) 1.2439(3) 0.20682(11) 0.0727(8) Uani d . 1 O
S1 0.23776(5) 0.36527(9) 0.01921(3) 0.0443(2) Uani d . 1 S
S2 0.32280(5) 1.08613(11) 0.19330(4) 0.0545(3) Uani d . 1 S
Si1 0.09182(5) 0.57629(11) 0.13268(4) 0.0423(2) Uani d . 1 Si

loop_
_atom_site_aniso_label
_atom_site_aniso_U_11
_atom_site_aniso_U_22
_atom_site_aniso_U_33
_atom_site_aniso_U_12
_atom_site_aniso_U_13
_atom_site_aniso_U_23
Br1 0.0625(3) 0.03766(18) 0.0639(3) 0.00354(17) -0.01743(19) 0.00606(16)
C1 0.049(2) 0.0371(17) 0.0437(19) 0.0048(15) -0.0060(17) 0.0027(14)
C2 0.042(2) 0.0386(16) 0.0390(18) 0.0026(14) 0.0038(16) 0.0012(14)
C3 0.0411(19) 0.0352(16) 0.0372(18) 0.0030(14) 0.0050(15) 0.0026(13)
C4 0.045(2) 0.0306(15) 0.0438(19) 0.0013(14) 0.0052(16) 0.0032(13)
C5 0.053(2) 0.0369(16) 0.0383(19) 0.0025(15) 0.0051(17) -0.0028(14)
C6 0.059(3) 0.085(3) 0.047(2) 0.008(2) -0.001(2) -0.002(2)
C7 0.066(3) 0.127(4) 0.069(3) 0.022(3) 0.017(3) 0.001(3)
C8 0.106(4) 0.097(3) 0.051(3) 0.027(3) 0.024(3) 0.002(2)
C9 0.094(4) 0.108(4) 0.046(3) 0.029(3) -0.010(3) -0.009(2)
C10 0.066(3) 0.081(3) 0.053(3) 0.019(2) -0.004(2) -0.014(2)
C11 0.040(2) 0.0418(18) 0.065(2) 0.0010(16) -0.0084(19) -0.0080(17)
C12 0.058(3) 0.057(2) 0.104(3) 0.014(2) -0.010(3) 0.000(2)
C13 0.055(3) 0.087(4) 0.158(6) 0.029(3) -0.005(4) -0.025(4)
C14 0.057(3) 0.120(5) 0.136(5) 0.009(3) 0.027(3) -0.045(4)
C15 0.063(3) 0.095(3) 0.101(4) -0.004(3) 0.024(3) -0.013(3)
C16 0.054(2) 0.057(2) 0.079(3) 0.0011(19) 0.010(2) -0.007(2)
C17 0.062(3) 0.055(2) 0.056(2) 0.000(2) -0.018(2) -0.0058(18)
C18 0.079(4) 0.076(3) 0.146(5) 0.009(3) -0.029(3) 0.017(3)
C19 0.071(4) 0.110(5) 0.185(7) 0.026(3) -0.026(4) 0.005(4)
C20 0.064(4) 0.119(5) 0.125(5) -0.004(3) -0.018(3) -0.024(4)
C21 0.067(4) 0.130(5) 0.166(6) -0.021(4) -0.005(4) 0.046(4)
C22 0.060(3) 0.102(4) 0.143(5) -0.004(3) -0.014(3) 0.043(3)
C23 0.060(4) 0.191(7) 0.210(7) -0.012(4) -0.013(4) -0.055(6)
C24 0.040(2) 0.058(2) 0.041(2) -0.0033(17) 0.0067(16) 0.0007(16)
C25 0.050(2) 0.068(2) 0.073(3) -0.003(2) -0.003(2) 0.010(2)
C26 0.069(3) 0.109(4) 0.077(3) -0.011(3) -0.024(3) 0.025(3)
C27 0.062(3) 0.150(5) 0.050(3) -0.026(3) -0.007(2) -0.010(3)
C28 0.052(3) 0.125(4) 0.077(3) -0.003(3) -0.001(2) -0.046(3)
C29 0.047(2) 0.085(3) 0.060(2) 0.004(2) 0.001(2) -0.023(2)
C30 0.043(2) 0.0534(19) 0.045(2) 0.0003(16) -0.0013(17) -0.0084(16)
C31 0.053(3) 0.096(3) 0.052(2) 0.015(2) 0.002(2) -0.007(2)
C32 0.054(3) 0.118(4) 0.073(3) 0.028(3) 0.002(2) -0.019(3)
C33 0.053(3) 0.086(3) 0.094(4) 0.024(2) -0.016(3) -0.012(3)
C34 0.059(3) 0.072(3) 0.071(3) 0.007(2) -0.014(2) 0.005(2)
C35 0.049(2) 0.058(2) 0.054(2) 0.0013(18) -0.0039(19) -0.0046(18)
C36 0.061(2) 0.051(2) 0.052(2) -0.0142(19) 0.010(2) -0.0005(17)
C37 0.112(4) 0.090(3) 0.100(4) -0.036(3) 0.053(3) -0.004(3)
C38 0.191(6) 0.083(3) 0.082(3) -0.062(4) -0.042(4) -0.001(3)
C39 0.105(4) 0.048(2) 0.165(5) -0.009(3) 0.031(4) -0.003(3)
N1 0.0481(17) 0.0426(15) 0.0433(16) 0.0055(13) -0.0089(13) -0.0003(12)
O1 0.0767(18) 0.0423(12) 0.0456(14) 0.0079(12) -0.0010(13) 0.0083(10)
O2 0.0413(13) 0.0470(12) 0.0404(13) -0.0055(10) 0.0103(11) -0.0046(10)
O3 0.101(2) 0.086(2) 0.0488(16) -0.0166(17) -0.0066(15) 0.0157(14)
O4 0.078(2) 0.0722(18) 0.0678(17) 0.0126(15) -0.0040(15) -0.0278(14)
S1 0.0541(6) 0.0333(4) 0.0456(5) 0.0001(4) 0.0063(4) 0.0002(3)
S2 0.0635(6) 0.0573(5) 0.0422(5) -0.0011(5) -0.0059(5) -0.0056(4)
Si1 0.0410(5) 0.0454(5) 0.0405(5) -0.0015(4) 0.0049(4) -0.0034(4)

loop_
_atom_type_symbol
_atom_type_description
_atom_type_scat_dispersion_real
_atom_type_scat_dispersion_imag
_atom_type_scat_source
C C 0.0033 0.0016 'International Tables Vol C Tables 4.2.6.8 and 6.1.1.4'
H H 0.0000 0.0000 'International Tables Vol C Tables 4.2.6.8 and 6.1.1.4'
O O 0.0106 0.0060 'International Tables Vol C Tables 4.2.6.8 and 6.1.1.4'
N N 0.0061 0.0033 'International Tables Vol C Tables 4.2.6.8 and 6.1.1.4'
Si Si 0.0817 0.0704 'International Tables Vol C Tables 4.2.6.8 and 6.1.1.4'
S S 0.1246 0.1234 'International Tables Vol C Tables 4.2.6.8 and 6.1.1.4'
Br Br -0.2901 2.4595 'International Tables Vol C Tables 4.2.6.8 and 6.1.1.4'

loop_
_geom_angle_atom_site_label_1
_geom_angle_atom_site_label_2
_geom_angle_atom_site_label_3
_geom_angle
_geom_angle_publ_flag
N1 C1 C11 114.1(3) ?
N1 C1 C2 108.5(2) ?
C11 C1 C2 116.4(3) ?
N1 C1 H1 105.6 ?
C11 C1 H1 105.6 ?
C2 C1 H1 105.6 ?
C3 C2 C1 114.3(2) ?
C3 C2 Br1 110.8(2) ?
C1 C2 Br1 112.7(2) ?
C3 C2 H2 106.1 ?
C1 C2 H2 106.1 ?
Br1 C2 H2 106.1 ?
O2 C3 C4 107.1(2) ?
O2 C3 C2 110.5(2) ?
C4 C3 C2 114.6(2) ?
O2 C3 H3 108.1 ?
C4 C3 H3 108.1 ?
C2 C3 H3 108.1 ?
C3 C4 S1 109.7(2) ?
C3 C4 H4A 109.7 ?
S1 C4 H4A 109.7 ?
C3 C4 H4B 109.7 ?
S1 C4 H4B 109.7 ?
H4A C4 H4B 108.2 ?
C6 C5 C10 120.5(3) ?
C6 C5 S1 120.4(3) ?
C10 C5 S1 119.0(3) ?
C5 C6 C7 119.2(4) ?
C5 C6 H6 120.4 ?
C7 C6 H6 120.4 ?
C8 C7 C6 120.5(4) ?
C8 C7 H7 119.7 ?
C6 C7 H7 119.7 ?
C7 C8 C9 120.2(4) ?
C7 C8 H8 119.9 ?
C9 C8 H8 119.9 ?
C8 C9 C10 120.2(4) ?
C8 C9 H9 119.9 ?
C10 C9 H9 119.9 ?
C5 C10 C9 119.3(4) ?
C5 C10 H10 120.3 ?
C9 C10 H10 120.3 ?
C16 C11 C12 118.6(4) ?
C16 C11 C1 121.8(3) ?
C12 C11 C1 119.6(3) ?
C13 C12 C11 120.1(4) ?
C13 C12 H12 120.0 ?
C11 C12 H12 120.0 ?
C14 C13 C12 120.7(5) ?
C14 C13 H13 119.7 ?
C12 C13 H13 119.7 ?
C13 C14 C15 119.8(5) ?
C13 C14 H14 120.1 ?
C15 C14 H14 120.1 ?
C14 C15 C16 120.3(5) ?
C14 C15 H15 119.8 ?
C16 C15 H15 119.8 ?
C11 C16 C15 120.5(4) ?
C11 C16 H16 119.7 ?
C15 C16 H16 119.7 ?
C22 C17 C18 118.2(4) ?
C22 C17 S2 120.2(3) ?
C18 C17 S2 121.5(4) ?
C17 C18 C19 119.7(5) ?
C17 C18 H18 120.2 ?
C19 C18 H18 120.2 ?
C20 C19 C18 122.1(5) ?
C20 C19 H19 118.9 ?
C18 C19 H19 118.9 ?
C19 C20 C21 117.4(5) ?
C19 C20 C23 121.3(6) ?
C21 C20 C23 121.3(6) ?
C20 C21 C22 122.3(5) ?
C20 C21 H21 118.8 ?
C22 C21 H21 118.8 ?
C17 C22 C21 120.2(5) ?
C17 C22 H22 119.9 ?
C21 C22 H22 119.9 ?
C20 C23 H23A 109.5 ?
C20 C23 H23B 109.5 ?
H23A C23 H23B 109.5 ?
C20 C23 H23C 109.5 ?
H23A C23 H23C 109.5 ?
H23B C23 H23C 109.5 ?
C29 C24 C25 116.0(3) ?
C29 C24 Si1 121.5(3) ?
C25 C24 Si1 122.5(3) ?
C26 C25 C24 122.3(4) ?
C26 C25 H25 118.8 ?
C24 C25 H25 118.8 ?
C27 C26 C25 119.1(4) ?
C27 C26 H26 120.5 ?
C25 C26 H26 120.5 ?
C28 C27 C26 121.0(4) ?
C28 C27 H27 119.5 ?
C26 C27 H27 119.5 ?
C27 C28 C29 119.9(4) ?
C27 C28 H28 120.1 ?
C29 C28 H28 120.1 ?
C24 C29 C28 121.8(4) ?
C24 C29 H29 119.1 ?
C28 C29 H29 119.1 ?
C35 C30 C31 116.3(3) ?
C35 C30 Si1 121.7(3) ?
C31 C30 Si1 122.0(3) ?
C32 C31 C30 122.2(4) ?
C32 C31 H31 118.9 ?
C30 C31 H31 118.9 ?
C33 C32 C31 119.8(4) ?
C33 C32 H32 120.1 ?
C31 C32 H32 120.1 ?
C34 C33 C32 119.7(4) ?
C34 C33 H33 120.1 ?
C32 C33 H33 120.1 ?
C33 C34 C35 120.2(4) ?
C33 C34 H34 119.9 ?
C35 C34 H34 119.9 ?
C34 C35 C30 121.8(4) ?
C34 C35 H35 119.1 ?
C30 C35 H35 119.1 ?
C37 C36 C38 109.5(4) ?
C37 C36 C39 107.8(4) ?
C38 C36 C39 108.2(4) ?
C37 C36 Si1 110.7(3) ?
C38 C36 Si1 107.4(3) ?
C39 C36 Si1 113.1(3) ?
C36 C37 H37A 109.5 ?
C36 C37 H37B 109.5 ?
H37A C37 H37B 109.5 ?
C36 C37 H37C 109.5 ?
H37A C37 H37C 109.5 ?
H37B C37 H37C 109.5 ?
C36 C38 H38A 109.5 ?
C36 C38 H38B 109.5 ?
H38A C38 H38B 109.5 ?
C36 C38 H38C 109.5 ?
H38A C38 H38C 109.5 ?
H38B C38 H38C 109.5 ?
C36 C39 H39A 109.5 ?
C36 C39 H39B 109.5 ?
H39A C39 H39B 109.5 ?
C36 C39 H39C 109.5 ?
H39A C39 H39C 109.5 ?
H39B C39 H39C 109.5 ?
C1 N1 S2 120.8(2) ?
C1 N1 H1A 119.6 ?
S2 N1 H1A 119.6 ?
C3 O2 Si1 128.76(19) ?
O1 S1 C5 106.63(15) ?
O1 S1 C4 104.99(14) ?
C5 S1 C4 96.58(14) ?
O3 S2 O4 120.62(18) ?
O3 S2 N1 107.36(15) y
O4 S2 N1 105.99(15) ?
O3 S2 C17 106.75(18) y
O4 S2 C17 106.74(17) ?
N1 S2 C17 109.02(15) y
O2 Si1 C30 106.84(14) y
O2 Si1 C24 110.02(13) y
C30 Si1 C24 109.21(15) y
O2 Si1 C36 106.66(14) ?
C30 Si1 C36 109.06(16) ?
C24 Si1 C36 114.75(16) ?

loop_
_geom_bond_atom_site_label_1
_geom_bond_atom_site_label_2
_geom_bond_distance
_geom_bond_publ_flag
Br1 C2 1.961(3) y
C1 N1 1.470(4) y
C1 C11 1.505(5) ?
C1 C2 1.541(4) ?
C1 H1 0.9800 ?
C2 C3 1.539(4) ?
C2 H2 0.9800 ?
C3 O2 1.419(4) ?
C3 C4 1.511(4) ?
C3 H3 0.9800 ?
C4 S1 1.809(3) y
C4 H4A 0.9700 ?
C4 H4B 0.9700 ?
C5 C6 1.368(5) ?
C5 C10 1.378(5) ?
C5 S1 1.788(3) y
C6 C7 1.382(5) ?
C6 H6 0.9300 ?
C7 C8 1.358(6) ?
C7 H7 0.9300 ?
C8 C9 1.367(6) ?
C8 H8 0.9300 ?
C9 C10 1.376(5) ?
C9 H9 0.9300 ?
C10 H10 0.9300 ?
C11 C16 1.376(5) ?
C11 C12 1.382(5) ?
C12 C13 1.381(6) ?
C12 H12 0.9300 ?
C13 C14 1.356(7) ?
C13 H13 0.9300 ?
C14 C15 1.365(7) ?
C14 H14 0.9300 ?
C15 C16 1.378(5) ?
C15 H15 0.9300 ?
C16 H16 0.9300 ?
C17 C22 1.354(6) ?
C17 C18 1.358(5) ?
C17 S2 1.760(4) y
C18 C19 1.395(7) ?
C18 H18 0.9300 ?
C19 C20 1.337(8) ?
C19 H19 0.9300 ?
C20 C21 1.335(7) ?
C20 C23 1.533(7) ?
C21 C22 1.383(6) ?
C21 H21 0.9300 ?
C22 H22 0.9300 ?
C23 H23A 0.9600 ?
C23 H23B 0.9600 ?
C23 H23C 0.9600 ?
C24 C29 1.386(5) ?
C24 C25 1.391(5) ?
C24 Si1 1.868(3) y
C25 C26 1.386(5) ?
C25 H25 0.9300 ?
C26 C27 1.362(6) ?
C26 H26 0.9300 ?
C27 C28 1.348(6) ?
C27 H27 0.9300 ?
C28 C29 1.389(5) ?
C28 H28 0.9300 ?
C29 H29 0.9300 ?
C30 C35 1.395(5) ?
C30 C31 1.392(5) ?
C30 Si1 1.866(3) y
C31 C32 1.376(5) ?
C31 H31 0.9300 ?
C32 C33 1.376(6) ?
C32 H32 0.9300 ?
C33 C34 1.368(6) ?
C33 H33 0.9300 ?
C34 C35 1.379(5) ?
C34 H34 0.9300 ?
C35 H35 0.9300 ?
C36 C37 1.513(5) ?
C36 C38 1.525(5) ?
C36 C39 1.527(6) ?
C36 Si1 1.886(3) y
C37 H37A 0.9600 ?
C37 H37B 0.9600 ?
C37 H37C 0.9600 ?
C38 H38A 0.9600 ?
C38 H38B 0.9600 ?
C38 H38C 0.9600 ?
C39 H39A 0.9600 ?
C39 H39B 0.9600 ?
C39 H39C 0.9600 ?
N1 S2 1.607(3) y
N1 H1A 0.8600 ?
O1 S1 1.498(2) y
O2 Si1 1.662(2) y
O3 S2 1.425(3) y
O4 S2 1.431(3) y

loop_
_geom_hbond_atom_site_label_D
_geom_hbond_atom_site_label_H
_geom_hbond_atom_site_label_A
_geom_hbond_site_symmetry_A
_geom_hbond_distance_DH
_geom_hbond_distance_HA
_geom_hbond_distance_DA
_geom_hbond_angle_DHA
N1 H1A Br1 . 0.86 2.87 3.261(2) 110
C1 H1 O3 . 0.98 2.38 2.906(4) 113
C4 H4B Br1 . 0.97 2.81 3.140(3) 101
C6 H6 O1 . 0.93 2.54 2.931(4) 106
C18 H18 O3 . 0.93 2.53 2.893(6) 104
N1 H1A O1 1_565 0.86 2.19 2.883(3) 137
C25 H25 O4 1_545 0.93 2.55 3.271(5) 135

loop_
_geom_torsion_atom_site_label_1
_geom_torsion_atom_site_label_2
_geom_torsion_atom_site_label_3
_geom_torsion_atom_site_label_4
_geom_torsion
N1 C1 C2 C3 -168.5(2)
C11 C1 C2 C3 61.1(4)
N1 C1 C2 Br1 63.8(3)
C11 C1 C2 Br1 -66.5(3)
C1 C2 C3 O2 154.6(3)
Br1 C2 C3 O2 -76.8(3)
C1 C2 C3 C4 -84.3(3)
Br1 C2 C3 C4 44.4(3)
O2 C3 C4 S1 -69.0(3)
C2 C3 C4 S1 168.1(2)
C10 C5 C6 C7 1.0(6)
S1 C5 C6 C7 178.2(3)
C5 C6 C7 C8 0.2(7)
C6 C7 C8 C9 -0.5(7)
C7 C8 C9 C10 -0.6(7)
C6 C5 C10 C9 -2.0(5)
S1 C5 C10 C9 -179.3(3)
C8 C9 C10 C5 1.8(6)
N1 C1 C11 C16 -46.2(4)
C2 C1 C11 C16 81.5(4)
N1 C1 C11 C12 135.1(3)
C2 C1 C11 C12 -97.2(4)
C16 C11 C12 C13 -1.1(6)
C1 C11 C12 C13 177.6(4)
C11 C12 C13 C14 0.4(7)
C12 C13 C14 C15 0.3(8)
C13 C14 C15 C16 -0.4(8)
C12 C11 C16 C15 1.1(6)
C1 C11 C16 C15 -177.6(3)
C14 C15 C16 C11 -0.3(7)
C22 C17 C18 C19 1.4(8)
S2 C17 C18 C19 -176.3(4)
C17 C18 C19 C20 -2.3(10)
C18 C19 C20 C21 1.3(10)
C18 C19 C20 C23 -179.2(5)
C19 C20 C21 C22 0.4(10)
C23 C20 C21 C22 -179.1(6)
C18 C17 C22 C21 0.3(8)
S2 C17 C22 C21 178.0(4)
C20 C21 C22 C17 -1.2(10)
C29 C24 C25 C26 1.6(5)
Si1 C24 C25 C26 179.6(3)
C24 C25 C26 C27 -0.2(7)
C25 C26 C27 C28 -1.3(7)
C26 C27 C28 C29 1.4(7)
C25 C24 C29 C28 -1.5(6)
Si1 C24 C29 C28 -179.6(3)
C27 C28 C29 C24 0.1(7)
C35 C30 C31 C32 -0.7(6)
Si1 C30 C31 C32 -177.6(3)
C30 C31 C32 C33 1.3(7)
C31 C32 C33 C34 -1.1(7)
C32 C33 C34 C35 0.4(6)
C33 C34 C35 C30 0.1(6)
C31 C30 C35 C34 0.0(5)
Si1 C30 C35 C34 176.9(3)
C11 C1 N1 S2 -87.4(3)
C2 C1 N1 S2 141.0(2)
C4 C3 O2 Si1 159.52(19)
C2 C3 O2 Si1 -75.0(3)
C6 C5 S1 O1 -11.1(3)
C10 C5 S1 O1 166.2(3)
C6 C5 S1 C4 96.8(3)
C10 C5 S1 C4 -86.0(3)
C3 C4 S1 O1 -64.9(2)
C3 C4 S1 C5 -174.1(2)
C1 N1 S2 O3 -36.6(3)
C1 N1 S2 O4 -166.8(3)
C1 N1 S2 C17 78.6(3)
C22 C17 S2 O3 -170.0(4)
C18 C17 S2 O3 7.7(4)
C22 C17 S2 O4 -39.8(4)
C18 C17 S2 O4 137.9(4)
C22 C17 S2 N1 74.3(4)
C18 C17 S2 N1 -108.0(4)
C3 O2 Si1 C30 122.7(2)
C3 O2 Si1 C24 4.3(3)
C3 O2 Si1 C36 -120.7(2)
C35 C30 Si1 O2 13.0(3)
C31 C30 Si1 O2 -170.3(3)
C35 C30 Si1 C24 132.0(3)
C31 C30 Si1 C24 -51.3(3)
C35 C30 Si1 C36 -101.9(3)
C31 C30 Si1 C36 74.8(3)
C29 C24 Si1 O2 105.0(3)
C25 C24 Si1 O2 -73.0(3)
C29 C24 Si1 C30 -11.9(3)
C25 C24 Si1 C30 170.1(3)
C29 C24 Si1 C36 -134.7(3)
C25 C24 Si1 C36 47.3(3)
C37 C36 Si1 O2 -177.0(3)
C38 C36 Si1 O2 -57.5(4)
C39 C36 Si1 O2 61.9(3)
C37 C36 Si1 C30 -62.0(3)
C38 C36 Si1 C30 57.6(4)
C39 C36 Si1 C30 177.0(3)
C37 C36 Si1 C24 60.9(4)
C38 C36 Si1 C24 -179.6(3)
C39 C36 Si1 C24 -60.2(3)
